data_2001632
loop_
_publ_author_name
'Mhanni, A.'
'Ouahab, L.'
'Grandjean, D.'
'Amouroux, J.'
'Fabre, J. M.'

_publ_section_title
;
 Structures of 3,4-dimethyl-2,2',5,5'-tetrathiafulvalene perrhenate,
 (DMTTF)ReO~4~, and
 3',4'-dimethyl-3,4-tetramethylene-2,5-dithia-2',5'-diselenafulvalene
 hexafluorophosphate, (CHDTDMDSF)PF~6~
;
_journal_issue 6
_journal_name_full 'Acta Crystallographica Section C'
_journal_page_first 1187
_journal_page_last 1189
_journal_paper_doi 10.1107/S0108270192013222
_journal_volume 49
_journal_year 1993
_chemical_formula_moiety 'C8 H8 S4,Re1 O4'
_chemical_formula_sum 'C8 H8 O4 Re S4'
_chemical_formula_weight 482.61
_space_group_crystal_system orthorhombic
_space_group_IT_number 64
_space_group_name_Hall '-C 2ac 2'
_space_group_name_H-M_alt 'C m c e'
_atom_type_scat_source IntTabIV
_cell_angle_alpha 90.
_cell_angle_beta 90.
_cell_angle_gamma 90.
_cell_formula_units_Z 8
_cell_length_a 10.107(4)
_cell_length_b 12.359(5)
_cell_length_c 20.861(13)
_cell_measurement_reflns_used 25
_cell_measurement_temperature 293
_cell_measurement_theta_max 10
_cell_measurement_theta_min 7.5
_cell_volume 2606(2)
_diffrn_measurement_device 'Enraf-Nonius CAD-4'
_diffrn_measurement_method \q-2\q
_diffrn_radiation_type MoK\a
_diffrn_radiation_wavelength 0.71073
_diffrn_reflns_av_R_equivalents 0.00
_diffrn_reflns_limit_h_max 12
_diffrn_reflns_limit_h_min 0
_diffrn_reflns_limit_k_max 14
_diffrn_reflns_limit_k_min 0
_diffrn_reflns_limit_l_max 24
_diffrn_reflns_limit_l_min -24
_diffrn_reflns_number 1225
_diffrn_reflns_theta_max 25
_diffrn_standards_decay_% <2
_diffrn_standards_interval_time 60
_diffrn_standards_number 3
_exptl_absorpt_coefficient_mu 10.067
_exptl_absorpt_correction_T_max 1.2268
_exptl_absorpt_correction_T_min 0.8840
_exptl_absorpt_correction_type empirical
_exptl_crystal_colour Black
_exptl_crystal_density_diffrn 2.460
_exptl_crystal_description Parallelepiped
_exptl_crystal_size_max 0.5
_exptl_crystal_size_mid 0.5
_exptl_crystal_size_min 0.4
_refine_diff_density_max 0.974
_refine_diff_density_min -1.755
_refine_ls_extinction_coef 1.3975E-7
_refine_ls_goodness_of_fit_obs 1.347
_refine_ls_number_parameters 86
_refine_ls_number_reflns 907
_refine_ls_R_factor_obs 0.031
_refine_ls_shift/esd_max 0
_refine_ls_structure_factor_coef F
_refine_ls_weighting_details w=4F~o~^2^/[\s(I)^2^+(0.07|F~o~|^2^)^2^]
_refine_ls_weighting_scheme calc
_refine_ls_wR_factor_obs 0.051
_reflns_number_observed 907
_reflns_number_total 1225
_reflns_observed_criterion I>3\s(I)
_cod_data_source_file pa1033.cif
_cod_data_source_block pa1033_atructure_1_of_2
_cod_depositor_comments
;
The following automatic conversions were performed:

'_refine_ls_weighting_scheme' value
'w=4F~o~^2^/[\s(I)^2^+(0.07|F~o~|^2^)^2^]' was changed to 'calc'. New
tag '_refine_ls_weighting_details' was created. The value of the new
tag was set to 'w=4F~o~^2^/[\s(I)^2^+(0.07|F~o~|^2^)^2^]'.

Automatic conversion script
Id: cif_fix_values 3143 2015-03-26 13:38:13Z robertas 
;
_cod_original_cell_volume 2605.8
_cod_original_formula_sum 'C8 H8 O4 Re1 S4'
_cod_database_code 2001632

loop_
_space_group_symop_id
_space_group_symop_operation_xyz
1 x,y,z
2 -x+1/2,-y,z+1/2
3 x,-y,-z
4 -x+1/2,y,-z+1/2
5 -x,-y,-z
6 x+1/2,y,-z+1/2
7 -x,y,z
8 x+1/2,-y,z+1/2
9 x+1/2,y+1/2,z
10 -x,-y+1/2,z+1/2
11 x+1/2,-y+1/2,-z
12 -x,y+1/2,-z+1/2
13 -x+1/2,-y+1/2,-z
14 x,y+1/2,-z+1/2
15 -x+1/2,y+1/2,z
16 x,-y+1/2,z+1/2

loop_
_atom_site_label
_atom_site_fract_x
_atom_site_fract_y
_atom_site_fract_z
S1 .1433(2) .15500(10) .44440(8)
S2 .1438(2) .10960(10) .59659(8)
C1 .000 .1426(7) .4879(4)
C2 .0671(7) .1764(5) .3707(3)
C3 .1542(7) .1875(6) .3137(3)
C4 .000 .1255(6) .5538(4)
C5 .0649(7) .0904(5) .6692(3)
Re .000 -.00054(3) -.13656(2)
O1 -.1363(6) .0335(6) -.1798(3)
O2 .000 .0718(8) -.0676(5)
O3 .000 -.1377(8) -.1249(5)
H1 .2487 .1848 .3274
H2 .1363 .1275 .2826
H3 .1363 .2587 .2921
H4 .1186 .0788 .7099

loop_
_geom_angle_atom_site_label_1
_geom_angle_atom_site_label_2
_geom_angle_atom_site_label_3
_geom_angle
_geom_angle_publ_flag
C1 S1 C2 96.1(3) yes
C4 S2 C5 94.6(4) yes
S1 C1 S1 115.2(5) yes
S1 C1 C4 122.4(2) yes
S1 C2 C2 116.3(5) yes
S1 C2 C3 117.3(5) yes
C2 C2 C3 126.3(6) yes
S2 C4 S2 115.7(5) yes
S2 C4 C1 122.1(3) yes
S2 C5 C5 117.5(5) yes
O1 Re O1 108.3(3) yes
O1 Re O2 108.7(3) yes
O1 Re O3 108.7(3) yes
O2 Re O3 113.7(5) yes

loop_
_geom_bond_atom_site_label_1
_geom_bond_atom_site_label_2
_geom_bond_distance
_geom_bond_publ_flag
S1 C1 1.716(5) yes
S1 C2 1.739(6) yes
S2 C4 1.716(5) yes
S2 C5 1.729(7) yes
C1 C4 1.390(10) yes
C2 C2 1.360(10) yes
C2 C3 1.486(9) yes
C5 C5 1.310(10) yes
Re O1 1.701(6) yes
Re O2 1.690(10) yes
Re O3 1.710(10) yes
